data_7218144
loop_
_publ_author_name
'Wang, Lei'
'Hu, Yanjing'
'Xu, Wenyan'
'pang, Yanyan'
'Liu, Faqian'
'Yang, Yu'

_publ_section_title
;
 Investigation of Hydrogen Bonding Patterns in A Series of Multi-component
 Molecular Solids Formed by Tetrabromoterephthalic Acid with Selected
 N-heterocycles
;
_journal_name_full 'RSC Adv.'
_journal_paper_doi 10.1039/C4RA08452G
_journal_year 2014
_chemical_formula_moiety 'C4 H Br2 O2, C4 H4 N2 O2, H2 O'
_chemical_formula_sum 'C8 H7 Br2 N2 O5'
_chemical_formula_weight 370.98
_chemical_name_systematic
;
 ?
;
_space_group_crystal_system monoclinic
_space_group_IT_number 14
_space_group_name_Hall '-P 2yn'
_space_group_name_H-M_alt 'P 1 21/n 1'
_symmetry_space_group_name_Hall '-P 2yn'
_symmetry_space_group_name_H-M 'P 1 21/n 1'
_atom_sites_solution_hydrogens mixed
_audit_creation_date 2014-09-04
_audit_creation_method
;
Olex2 1.2
(compiled 2014.07.22 svn.r2960 for OlexSys, GUI svn.r4862)
;
_cell_angle_alpha 90
_cell_angle_beta 100.132(4)
_cell_angle_gamma 90
_cell_formula_units_Z 4
_cell_length_a 7.8320(4)
_cell_length_b 16.5732(7)
_cell_length_c 8.9252(4)
_cell_measurement_reflns_used 1903
_cell_measurement_temperature 293(2)
_cell_measurement_theta_max 28.5350
_cell_measurement_theta_min 3.3760
_cell_volume 1140.44(9)
_computing_cell_refinement
;
CrysAlisPro, Agilent Technologies,
Version 1.171.36.28 (release 01-02-2013 CrysAlis171 .NET)
(compiled Feb  1 2013,16:14:44)
;
_computing_data_collection
;
CrysAlisPro, Agilent Technologies,
Version 1.171.36.28 (release 01-02-2013 CrysAlis171 .NET)
(compiled Feb  1 2013,16:14:44)
;
_computing_data_reduction
;
CrysAlisPro, Agilent Technologies,
Version 1.171.36.28 (release 01-02-2013 CrysAlis171 .NET)
(compiled Feb  1 2013,16:14:44)
;
_computing_molecular_graphics 'Olex2 (Dolomanov et al., 2009)'
_computing_publication_material 'Olex2 (Dolomanov et al., 2009)'
_computing_structure_refinement 'ShelXL (Sheldrick, 2008)'
_diffrn_ambient_temperature 293(2)
_diffrn_measured_fraction_theta_full 0.999
_diffrn_measured_fraction_theta_max 1.000
_diffrn_measurement_device_type 'multiwire proportional'
_diffrn_measurement_method 'phi and omega scans'
_diffrn_radiation_monochromator graphite
_diffrn_radiation_type MoK\a
_diffrn_radiation_wavelength 0.71073
_diffrn_reflns_av_R_equivalents 0.0291
_diffrn_reflns_av_unetI/netI 0.0427
_diffrn_reflns_Laue_measured_fraction_full 0.999
_diffrn_reflns_Laue_measured_fraction_max 1.000
_diffrn_reflns_limit_h_max 9
_diffrn_reflns_limit_h_min -9
_diffrn_reflns_limit_k_max 19
_diffrn_reflns_limit_k_min -20
_diffrn_reflns_limit_l_max 11
_diffrn_reflns_limit_l_min -10
_diffrn_reflns_number 5363
_diffrn_reflns_point_group_measured_fraction_full 0.999
_diffrn_reflns_point_group_measured_fraction_max 1.000
_diffrn_reflns_theta_full 25.242
_diffrn_reflns_theta_max 26.500
_diffrn_reflns_theta_min 2.458
_exptl_absorpt_coefficient_mu 7.119
_exptl_absorpt_correction_T_max 0.9687
_exptl_absorpt_correction_T_min 0.6632
_exptl_absorpt_correction_type multi-scan
_exptl_absorpt_process_details
;
CrysAlisPro, Agilent Technologies,
Version 1.171.36.28 (release 01-02-2013 CrysAlis171 .NET)
(compiled Feb  1 2013,16:14:44)
SADABS v.2.10 (Bruker,2003) was used for absorption correction.
R(int) for selected reflections was 0.1079 before and 0.0236 after
correction. The Ratio of minimum to maximum transmission is 0.42976.
The \l/2 correction factor is 0.0015
;
_exptl_crystal_colour colourless
_exptl_crystal_density_diffrn 2.161
_exptl_crystal_description block
_exptl_crystal_F_000 716
_exptl_crystal_size_max 0.24
_exptl_crystal_size_mid 0.18
_exptl_crystal_size_min 0.15
_refine_diff_density_max 0.445
_refine_diff_density_min -0.696
_refine_diff_density_rms 0.129
_refine_ls_extinction_method none
_refine_ls_goodness_of_fit_ref 1.062
_refine_ls_hydrogen_treatment constr
_refine_ls_matrix_type full
_refine_ls_number_parameters 158
_refine_ls_number_reflns 2365
_refine_ls_number_restraints 0
_refine_ls_restrained_S_all 1.062
_refine_ls_R_factor_all 0.0490
_refine_ls_R_factor_gt 0.0345
_refine_ls_shift/su_max 0.000
_refine_ls_shift/su_mean 0.000
_refine_ls_structure_factor_coef Fsqd
_refine_ls_weighting_details
;
 w=1/[\s^2^(Fo^2^)+(0.0348P)^2^]
 where P=(Fo^2^+2Fc^2^)/3
;
_refine_ls_weighting_scheme calc
_refine_ls_wR_factor_gt 0.0701
_refine_ls_wR_factor_ref 0.0762
_reflns_Friedel_coverage 0.000
_reflns_number_gt 1928
_reflns_number_total 2365
_reflns_threshold_expression 'I > 2\s(I)'
_cod_data_source_file c4ra08452g2.cif
_cod_data_source_block w1
_cod_database_code 7218144
_shelxl_version_number 2013-2
_shelx_space_group_comment
;
The symmetry employed for this shelxl refinement is uniquely defined
by the following loop, which should always be used as a source of
symmetry information in preference to the above space-group names.
They are only intended as comments.
;
_olex2_refinement_description
;
1. Fixed Uiso
 At 1.2 times of:
  All C(H) groups, All N(H) groups
 At 1.5 times of:
  All O(H) groups, All O(H,H) groups
2.a Free rotating group:
 O3(H3A,H3B)
2.b Aromatic/amide H refined with riding coordinates:
 N1(H1), N2(H2), C11(H11), C20(H20)
2.c Idealised tetrahedral OH refined as rotating group:
 O2(H2A)
;
_olex2_submission_special_instructions 'No special instructions were received'

loop_
_space_group_symop_operation_xyz
'x, y, z'
'-x+1/2, y+1/2, -z+1/2'
'-x, -y, -z'
'x-1/2, -y-1/2, z-1/2'

loop_
_atom_site_label
_atom_site_type_symbol
_atom_site_fract_x
_atom_site_fract_y
_atom_site_fract_z
_atom_site_U_iso_or_equiv
_atom_site_adp_type
_atom_site_occupancy
_atom_site_site_symmetry_order
_atom_site_calc_flag
_atom_site_refinement_flags_posn
Br1 Br 0.33505(5) 0.18154(2) 0.48944(5) 0.03654(13) Uani 1 1 d .
Br2 Br 0.25015(5) 0.06171(2) 0.18757(4) 0.03485(13) Uani 1 1 d .
O5 O 0.1058(3) 0.02635(15) -0.3260(3) 0.0312(6) Uani 1 1 d .
C2 C 0.3910(4) 0.0262(2) 0.3687(4) 0.0242(8) Uani 1 1 d .
C3 C 0.3271(4) -0.1568(2) -0.1904(4) 0.0227(7) Uani 1 1 d .
N1 N 0.2717(3) -0.20109(17) -0.3235(3) 0.0253(7) Uani 1 1 d .
H1 H 0.3060 -0.2501 -0.3287 0.030 Uiso 1 1 calc R
O2 O 0.5194(3) -0.10843(17) 0.1496(3) 0.0330(6) Uani 1 1 d .
H2A H 0.4928 -0.1438 0.0855 0.049 Uiso 1 1 calc GR
C6 C 0.4307(4) 0.0772(2) 0.4936(4) 0.0236(8) Uani 1 1 d .
N2 N 0.1133(3) -0.09540(17) -0.4390(3) 0.0245(6) Uani 1 1 d .
H2 H 0.0450 -0.0773 -0.5179 0.029 Uiso 1 1 calc R
C9 C 0.1608(4) -0.0436(2) -0.3138(4) 0.0226(7) Uani 1 1 d .
O4 O 0.4260(3) -0.19330(14) -0.0852(3) 0.0314(6) Uani 1 1 d .
C11 C 0.1682(4) -0.1694(2) -0.4408(4) 0.0276(8) Uani 1 1 d .
H11 H 0.1334 -0.2008 -0.5273 0.033 Uiso 1 1 calc R
C13 C 0.4592(4) -0.0514(2) 0.3748(4) 0.0239(8) Uani 1 1 d .
O3 O 0.0956(3) 0.15207(16) -0.1257(3) 0.0383(7) Uani 1 1 d .
H3A H 0.1270 0.1148 -0.1804 0.058 Uiso 1 1 d G
H3B H -0.0136 0.1585 -0.1485 0.058 Uiso 1 1 d G
O1 O 0.2775(3) -0.14716(18) 0.2289(3) 0.0456(7) Uani 1 1 d .
C18 C 0.4092(4) -0.1081(2) 0.2424(4) 0.0269(8) Uani 1 1 d .
C20 C 0.2686(4) -0.0783(2) -0.1894(4) 0.0271(8) Uani 1 1 d .
H20 H 0.3024 -0.0473 -0.1024 0.033 Uiso 1 1 calc R

loop_
_atom_site_aniso_label
_atom_site_aniso_U_11
_atom_site_aniso_U_22
_atom_site_aniso_U_33
_atom_site_aniso_U_23
_atom_site_aniso_U_13
_atom_site_aniso_U_12
Br1 0.0437(2) 0.0214(2) 0.0434(3) -0.00098(17) 0.00468(17) 0.00853(16)
Br2 0.0371(2) 0.0371(3) 0.0280(2) 0.00436(17) -0.00070(15) 0.00629(16)
O5 0.0408(14) 0.0187(14) 0.0297(14) -0.0012(11) -0.0055(11) 0.0058(11)
C2 0.0238(16) 0.028(2) 0.0215(18) 0.0044(15) 0.0063(13) -0.0001(15)
C3 0.0259(16) 0.0191(18) 0.0226(18) 0.0002(15) 0.0027(14) -0.0037(14)
N1 0.0348(15) 0.0156(15) 0.0241(15) -0.0013(12) 0.0017(12) -0.0013(12)
O2 0.0362(13) 0.0376(17) 0.0259(14) -0.0103(12) 0.0078(11) -0.0058(12)
C6 0.0261(16) 0.0179(18) 0.0283(19) 0.0022(15) 0.0093(14) -0.0005(14)
N2 0.0298(14) 0.0197(16) 0.0213(15) 0.0017(13) -0.0029(12) 0.0007(13)
C9 0.0252(16) 0.0201(19) 0.0217(18) -0.0014(15) 0.0020(13) -0.0028(14)
O4 0.0430(14) 0.0220(14) 0.0258(13) 0.0009(11) -0.0033(11) 0.0022(11)
C11 0.0312(18) 0.024(2) 0.0251(19) -0.0022(16) -0.0012(14) -0.0054(15)
C13 0.0230(16) 0.026(2) 0.0241(18) 0.0002(15) 0.0079(14) -0.0037(14)
O3 0.0395(14) 0.0273(16) 0.0478(18) -0.0050(13) 0.0065(13) -0.0025(13)
O1 0.0407(15) 0.0459(19) 0.0511(18) -0.0164(15) 0.0110(13) -0.0194(14)
C18 0.0329(18) 0.023(2) 0.0245(19) -0.0002(16) 0.0028(15) 0.0036(16)
C20 0.0358(19) 0.0216(19) 0.0220(18) -0.0038(15) -0.0001(15) 0.0000(15)

loop_
_atom_type_symbol
_atom_type_description
_atom_type_scat_dispersion_real
_atom_type_scat_dispersion_imag
_atom_type_scat_source
C C 0.0033 0.0016 'International Tables Vol C Tables 4.2.6.8 and 6.1.1.4'
H H 0.0000 0.0000 'International Tables Vol C Tables 4.2.6.8 and 6.1.1.4'
Br Br -0.2901 2.4595 'International Tables Vol C Tables 4.2.6.8 and 6.1.1.4'
N N 0.0061 0.0033 'International Tables Vol C Tables 4.2.6.8 and 6.1.1.4'
O O 0.0106 0.0060 'International Tables Vol C Tables 4.2.6.8 and 6.1.1.4'

loop_
_geom_angle_atom_site_label_1
_geom_angle_atom_site_label_2
_geom_angle_atom_site_label_3
_geom_angle
_geom_angle_site_symmetry_1
_geom_angle_site_symmetry_3
C6 C2 Br2 120.8(3) . .
C6 C2 C13 120.1(3) . .
C13 C2 Br2 119.0(3) . .
O4 C3 N1 116.0(3) . .
O4 C3 C20 127.4(3) . .
C20 C3 N1 116.5(3) . .
C11 N1 C3 121.5(3) . .
C2 C6 Br1 120.7(2) . .
C2 C6 C13 120.4(3) . 3_656
C13 C6 Br1 118.8(3) 3_656 .
C11 N2 C9 122.9(3) . .
O5 C9 N2 117.6(3) . .
O5 C9 C20 127.6(3) . .
C20 C9 N2 114.8(3) . .
N2 C11 N1 121.6(3) . .
C2 C13 C6 119.5(3) . 3_656
C2 C13 C18 120.1(3) . .
C6 C13 C18 120.4(3) 3_656 .
O2 C18 C13 113.1(3) . .
O1 C18 O2 126.0(3) . .
O1 C18 C13 120.9(3) . .
C3 C20 C9 122.6(3) . .

loop_
_geom_bond_atom_site_label_1
_geom_bond_atom_site_label_2
_geom_bond_distance
_geom_bond_site_symmetry_2
Br1 C6 1.882(3) .
Br2 C2 1.884(3) .
O5 C9 1.235(4) .
C2 C6 1.390(5) .
C2 C13 1.390(5) .
C3 N1 1.398(4) .
C3 O4 1.262(4) .
C3 C20 1.380(5) .
N1 C11 1.316(4) .
O2 C18 1.297(4) .
C6 C13 1.396(5) 3_656
N2 C9 1.406(4) .
N2 C11 1.301(4) .
C9 C20 1.395(4) .
C13 C6 1.396(5) 3_656
C13 C18 1.506(5) .
O1 C18 1.205(4) .
